data_7706407
loop_
_publ_author_name
'Gupta, Priyanka'
'Siewert, Jan-Erik'
'Wellnitz, Tim'
'Fischer, Malte'
'Baumann, Wolgang'
'Beweries, Torsten'
'Hering-Junghans, Christian'

_publ_section_title
;
 Reactivity of phospha-Wittig reagents towards NHCs and NHOs.
;
_journal_issue 5
_journal_name_full 'Dalton transactions (Cambridge, England : 2003)'
_journal_page_first 1838
_journal_page_last 1844
_journal_paper_doi 10.1039/d1dt00071c
_journal_volume 50
_journal_year 2021
_chemical_formula_moiety 'C46 H67 N2 P, C6 H14'
_chemical_formula_sum 'C52 H81 N2 P'
_chemical_formula_weight 751.09
_space_group_crystal_system monoclinic
_space_group_IT_number 14
_space_group_name_Hall '-P 2yn'
_space_group_name_H-M_alt 'P 1 21/n 1'
_atom_sites_solution_hydrogens mixed
_audit_creation_method SHELXL-2014/7
_audit_update_record
;
2020-11-27 deposited with the CCDC.	2021-01-13 downloaded from the CCDC.
;
_cell_angle_alpha 90
_cell_angle_beta 106.6127(10)
_cell_angle_gamma 90
_cell_formula_units_Z 4
_cell_length_a 14.9777(3)
_cell_length_b 17.4497(3)
_cell_length_c 19.3800(4)
_cell_measurement_reflns_used 7734
_cell_measurement_temperature 150(2)
_cell_measurement_theta_max 66.57
_cell_measurement_theta_min 3.31
_cell_volume 4853.67(16)
_computing_cell_refinement 'SAINT (Bruker, 2013)'
_computing_data_collection 'APEX2 (Bruker, 2014)'
_computing_data_reduction SAINT
_computing_molecular_graphics 'ORTEP-3v2.01 (Farrugia, 1997)'
_computing_publication_material 'SHELXL-2014/7 (Sheldrick, 2014)'
_computing_structure_refinement 'SHELXL-2014/7 (Sheldrick, 2014)'
_computing_structure_solution 'SHELXT (Sheldrick, 2015)'
_diffrn_ambient_temperature 150(2)
_diffrn_measured_fraction_theta_full 0.997
_diffrn_measured_fraction_theta_max 0.997
_diffrn_measurement_device_type 'Bruker APEX-II CCD'
_diffrn_measurement_method '\f and \w scans'
_diffrn_radiation_monochromator multilayer
_diffrn_radiation_source microfocus
_diffrn_radiation_type CuK\a
_diffrn_radiation_wavelength 1.54178
_diffrn_reflns_av_R_equivalents 0.0394
_diffrn_reflns_av_unetI/netI 0.0326
_diffrn_reflns_Laue_measured_fraction_full 0.997
_diffrn_reflns_Laue_measured_fraction_max 0.997
_diffrn_reflns_limit_h_max 17
_diffrn_reflns_limit_h_min -17
_diffrn_reflns_limit_k_max 20
_diffrn_reflns_limit_k_min -20
_diffrn_reflns_limit_l_max 23
_diffrn_reflns_limit_l_min -23
_diffrn_reflns_number 33300
_diffrn_reflns_point_group_measured_fraction_full 0.997
_diffrn_reflns_point_group_measured_fraction_max 0.997
_diffrn_reflns_theta_full 66.670
_diffrn_reflns_theta_max 66.670
_diffrn_reflns_theta_min 3.310
_exptl_absorpt_coefficient_mu 0.738
_exptl_absorpt_correction_T_max 0.964
_exptl_absorpt_correction_T_min 0.891
_exptl_absorpt_correction_type multi-scan
_exptl_absorpt_process_details 'SADABS 2014/5'
_exptl_crystal_colour yellow
_exptl_crystal_density_diffrn 1.047
_exptl_crystal_description plate
_exptl_crystal_F_000 1688
_exptl_crystal_size_max 0.160
_exptl_crystal_size_mid 0.150
_exptl_crystal_size_min 0.050
_refine_diff_density_max 1.073
_refine_diff_density_min -0.457
_refine_diff_density_rms 0.044
_refine_ls_extinction_method none
_refine_ls_goodness_of_fit_ref 1.036
_refine_ls_hydrogen_treatment mixed
_refine_ls_matrix_type full
_refine_ls_number_parameters 467
_refine_ls_number_reflns 8557
_refine_ls_number_restraints 0
_refine_ls_restrained_S_all 1.036
_refine_ls_R_factor_all 0.0615
_refine_ls_R_factor_gt 0.0514
_refine_ls_shift/su_max 0.001
_refine_ls_shift/su_mean 0.000
_refine_ls_structure_factor_coef Fsqd
_refine_ls_weighting_details 'w=1/[\s^2^(Fo^2^)+(0.0730P)^2^+2.1990P] where P=(Fo^2^+2Fc^2^)/3'
_refine_ls_weighting_scheme calc
_refine_ls_wR_factor_gt 0.1363
_refine_ls_wR_factor_ref 0.1458
_reflns_Friedel_coverage 0.000
_reflns_number_gt 7106
_reflns_number_total 8557
_reflns_threshold_expression 'I > 2\s(I)'
_cod_data_source_file d1dt00071c2.cif
_cod_data_source_block ax1821_MesStarPHCHIDip_cmp13
_cod_depositor_comments 'Adding full bibliography for 7706402--7706412.cif.'
_cod_original_cell_volume 4853.66(16)
_cod_original_sg_symbol_H-M 'P 21/n'
_cod_database_code 7706407
_shelx_shelxl_version_number 2014/7
_shelx_space_group_comment
;
The symmetry employed for this shelxl refinement is uniquely defined
by the following loop, which should always be used as a source of
symmetry information in preference to the above space-group names.
They are only intended as comments.
;
_shelx_estimated_absorpt_t_min 0.891
_shelx_estimated_absorpt_t_max 0.964

loop_
_space_group_symop_operation_xyz
'x, y, z'
'-x+1/2, y+1/2, -z+1/2'
'-x, -y, -z'
'x-1/2, -y-1/2, z-1/2'

loop_
_atom_site_label
_atom_site_type_symbol
_atom_site_fract_x
_atom_site_fract_y
_atom_site_fract_z
_atom_site_U_iso_or_equiv
_atom_site_adp_type
_atom_site_occupancy
_atom_site_site_symmetry_order
_atom_site_calc_flag
_atom_site_refinement_flags_posn
_atom_site_refinement_flags_adp
_atom_site_refinement_flags_occupancy
_atom_site_disorder_assembly
_atom_site_disorder_group
P1 P 0.68808(3) 0.23826(3) 0.76133(2) 0.02868(13) Uani 1 1 d . . . . .
N1 N 0.77306(10) 0.41093(8) 0.73862(7) 0.0247(3) Uani 1 1 d . . . . .
N2 N 0.66781(10) 0.47441(8) 0.77434(7) 0.0249(3) Uani 1 1 d . . . . .
C1 C 0.69430(11) 0.40034(10) 0.76207(8) 0.0229(3) Uani 1 1 d . . . . .
C2 C 0.79145(12) 0.48946(10) 0.73568(9) 0.0293(4) Uani 1 1 d . . . . .
H2 H 0.8413 0.5114 0.7212 0.035 Uiso 1 1 calc R U . . .
C3 C 0.72737(12) 0.52791(10) 0.75663(9) 0.0277(4) Uani 1 1 d . . . . .
H3 H 0.7227 0.5821 0.7592 0.033 Uiso 1 1 calc R U . . .
C4 C 0.65066(12) 0.33459(10) 0.77172(10) 0.0307(4) Uani 1 1 d . . . . .
H4 H 0.5948 0.3400 0.7853 0.037 Uiso 1 1 calc R U . . .
C5 C 0.82810(11) 0.35101(9) 0.72068(9) 0.0248(3) Uani 1 1 d . . . . .
C6 C 0.90713(13) 0.32493(11) 0.77319(10) 0.0333(4) Uani 1 1 d . . . . .
C7 C 0.95751(15) 0.26488(12) 0.75510(11) 0.0428(5) Uani 1 1 d . . . . .
H7 H 1.0116 0.2462 0.7898 0.051 Uiso 1 1 calc R U . . .
C8 C 0.93023(16) 0.23225(12) 0.68791(12) 0.0451(5) Uani 1 1 d . . . . .
H8 H 0.9642 0.1902 0.6771 0.054 Uiso 1 1 calc R U . . .
C9 C 0.85397(15) 0.26005(12) 0.63599(11) 0.0423(5) Uani 1 1 d . . . . .
H9 H 0.8368 0.2377 0.5894 0.051 Uiso 1 1 calc R U . . .
C10 C 0.80163(12) 0.32055(11) 0.65084(9) 0.0309(4) Uani 1 1 d . . . . .
C11 C 0.93728(16) 0.36046(15) 0.84763(11) 0.0508(6) Uani 1 1 d . . . . .
H11 H 0.8853 0.3937 0.8532 0.061 Uiso 1 1 calc R U . . .
C12 C 0.9558(3) 0.2981(2) 0.90652(14) 0.0922(12) Uani 1 1 d . . . . .
H12A H 1.0120 0.2694 0.9066 0.138 Uiso 1 1 calc R U . . .
H12B H 0.9025 0.2631 0.8968 0.138 Uiso 1 1 calc R U . . .
H12C H 0.9645 0.3223 0.9536 0.138 Uiso 1 1 calc R U . . .
C13 C 1.0204(3) 0.4083(2) 0.85843(18) 0.1020(14) Uani 1 1 d . . . . .
H13A H 1.0745 0.3757 0.8610 0.153 Uiso 1 1 calc R U . . .
H13B H 1.0308 0.4372 0.9034 0.153 Uiso 1 1 calc R U . . .
H13C H 1.0114 0.4441 0.8181 0.153 Uiso 1 1 calc R U . . .
C14 C 0.71986(14) 0.35311(13) 0.59293(10) 0.0400(5) Uani 1 1 d . . . . .
H14 H 0.6748 0.3753 0.6169 0.048 Uiso 1 1 calc R U . . .
C15 C 0.7536(2) 0.41772(14) 0.55332(14) 0.0633(7) Uani 1 1 d . . . . .
H15A H 0.7865 0.4563 0.5882 0.095 Uiso 1 1 calc R U . . .
H15B H 0.7000 0.4415 0.5187 0.095 Uiso 1 1 calc R U . . .
H15C H 0.7959 0.3968 0.5278 0.095 Uiso 1 1 calc R U . . .
C16 C 0.66821(18) 0.29372(15) 0.53806(11) 0.0549(6) Uani 1 1 d . . . . .
H16A H 0.7078 0.2776 0.5083 0.082 Uiso 1 1 calc R U . . .
H16B H 0.6106 0.3163 0.5073 0.082 Uiso 1 1 calc R U . . .
H16C H 0.6531 0.2492 0.5634 0.082 Uiso 1 1 calc R U . . .
C17 C 0.58524(12) 0.49347(10) 0.79419(9) 0.0268(4) Uani 1 1 d . . . . .
C18 C 0.59000(13) 0.49907(11) 0.86719(10) 0.0324(4) Uani 1 1 d . . . . .
C19 C 0.50946(15) 0.52084(13) 0.88453(12) 0.0437(5) Uani 1 1 d . . . . .
H19 H 0.5108 0.5254 0.9337 0.052 Uiso 1 1 calc R U . . .
C20 C 0.42792(15) 0.53590(14) 0.83141(13) 0.0487(5) Uani 1 1 d . . . . .
H20 H 0.3739 0.5513 0.8442 0.058 Uiso 1 1 calc R U . . .
C21 C 0.42438(14) 0.52870(14) 0.75991(12) 0.0457(5) Uani 1 1 d . . . . .
H21 H 0.3675 0.5386 0.7239 0.055 Uiso 1 1 calc R U . . .
C22 C 0.50278(13) 0.50706(11) 0.73954(10) 0.0340(4) Uani 1 1 d . . . . .
C23 C 0.68030(14) 0.48435(13) 0.92566(10) 0.0396(5) Uani 1 1 d . . . . .
H23 H 0.7165 0.4454 0.9070 0.047 Uiso 1 1 calc R U . . .
C24 C 0.66502(17) 0.45254(14) 0.99508(11) 0.0496(5) Uani 1 1 d . . . . .
H24A H 0.6393 0.4929 1.0190 0.074 Uiso 1 1 calc R U . . .
H24B H 0.7246 0.4350 1.0272 0.074 Uiso 1 1 calc R U . . .
H24C H 0.6213 0.4094 0.9834 0.074 Uiso 1 1 calc R U . . .
C25 C 0.73866(17) 0.55651(18) 0.94235(12) 0.0621(7) Uani 1 1 d . . . . .
H25A H 0.7476 0.5772 0.8978 0.093 Uiso 1 1 calc R U . . .
H25B H 0.7994 0.5445 0.9761 0.093 Uiso 1 1 calc R U . . .
H25C H 0.7068 0.5946 0.9640 0.093 Uiso 1 1 calc R U . . .
C26 C 0.49793(14) 0.50077(13) 0.66051(11) 0.0444(5) Uani 1 1 d . . . . .
H26 H 0.5559 0.4747 0.6571 0.053 Uiso 1 1 calc R U . . .
C27 C 0.4146(2) 0.45332(15) 0.61800(14) 0.0664(8) Uani 1 1 d . . . . .
H27A H 0.4136 0.4044 0.6427 0.100 Uiso 1 1 calc R U . . .
H27B H 0.4199 0.4436 0.5695 0.100 Uiso 1 1 calc R U . . .
H27C H 0.3569 0.4815 0.6146 0.100 Uiso 1 1 calc R U . . .
C28 C 0.49472(18) 0.58015(16) 0.62711(12) 0.0579(6) Uani 1 1 d . . . . .
H28A H 0.4374 0.6063 0.6286 0.087 Uiso 1 1 calc R U . . .
H28B H 0.4959 0.5752 0.5770 0.087 Uiso 1 1 calc R U . . .
H28C H 0.5488 0.6100 0.6543 0.087 Uiso 1 1 calc R U . . .
C29 C 0.60239(12) 0.17506(9) 0.78738(9) 0.0263(4) Uani 1 1 d . . . . .
C30 C 0.52341(12) 0.14522(10) 0.73361(9) 0.0274(4) Uani 1 1 d . . . . .
C31 C 0.46538(12) 0.09250(10) 0.75425(9) 0.0297(4) Uani 1 1 d . . . . .
H31 H 0.4126 0.0737 0.7184 0.036 Uiso 1 1 calc R U . . .
C32 C 0.48069(12) 0.06646(10) 0.82377(10) 0.0300(4) Uani 1 1 d . . . . .
C33 C 0.55804(13) 0.09525(10) 0.87514(9) 0.0310(4) Uani 1 1 d . . . . .
H33 H 0.5699 0.0777 0.9233 0.037 Uiso 1 1 calc R U . . .
C34 C 0.61918(12) 0.14845(10) 0.86007(9) 0.0285(4) Uani 1 1 d . . . . .
C35 C 0.49687(13) 0.16322(11) 0.65139(10) 0.0320(4) Uani 1 1 d . . . . .
C36 C 0.40165(14) 0.12913(13) 0.60981(11) 0.0423(5) Uani 1 1 d . . . . .
H36A H 0.3538 0.1472 0.6314 0.063 Uiso 1 1 calc R U . . .
H36B H 0.4050 0.0731 0.6122 0.063 Uiso 1 1 calc R U . . .
H36C H 0.3857 0.1455 0.5594 0.063 Uiso 1 1 calc R U . . .
C37 C 0.48601(15) 0.24986(11) 0.63570(11) 0.0394(5) Uani 1 1 d . . . . .
H37A H 0.4672 0.2583 0.5835 0.059 Uiso 1 1 calc R U . . .
H37B H 0.5456 0.2756 0.6575 0.059 Uiso 1 1 calc R U . . .
H37C H 0.4384 0.2708 0.6561 0.059 Uiso 1 1 calc R U . . .
C38 C 0.56745(15) 0.12514(12) 0.61776(10) 0.0396(5) Uani 1 1 d . . . . .
H38A H 0.5679 0.0697 0.6257 0.059 Uiso 1 1 calc R U . . .
H38B H 0.6298 0.1459 0.6403 0.059 Uiso 1 1 calc R U . . .
H38C H 0.5496 0.1356 0.5659 0.059 Uiso 1 1 calc R U . . .
C39 C 0.41654(13) 0.00840(12) 0.84514(11) 0.0362(4) Uani 1 1 d . . . . .
C40 C 0.33443(15) -0.01513(15) 0.78138(13) 0.0518(6) Uani 1 1 d . . . . .
H40A H 0.2993 0.0306 0.7600 0.078 Uiso 1 1 calc R U . . .
H40B H 0.2936 -0.0499 0.7981 0.078 Uiso 1 1 calc R U . . .
H40C H 0.3578 -0.0411 0.7452 0.078 Uiso 1 1 calc R U . . .
C41 C 0.37656(18) 0.04498(15) 0.90207(14) 0.0557(6) Uani 1 1 d . . . . .
H41A H 0.4277 0.0587 0.9445 0.084 Uiso 1 1 calc R U . . .
H41B H 0.3351 0.0084 0.9159 0.084 Uiso 1 1 calc R U . . .
H41C H 0.3414 0.0912 0.8821 0.084 Uiso 1 1 calc R U . . .
C42 C 0.47211(16) -0.06363(13) 0.87558(13) 0.0499(5) Uani 1 1 d . . . . .
H42A H 0.4964 -0.0869 0.8386 0.075 Uiso 1 1 calc R U . . .
H42B H 0.4314 -0.1003 0.8902 0.075 Uiso 1 1 calc R U . . .
H42C H 0.5241 -0.0498 0.9174 0.075 Uiso 1 1 calc R U . . .
C43 C 0.70250(13) 0.17264(11) 0.92544(10) 0.0332(4) Uani 1 1 d . . . . .
C44 C 0.70943(15) 0.26010(11) 0.93525(11) 0.0397(5) Uani 1 1 d . . . . .
H44A H 0.7589 0.2724 0.9792 0.060 Uiso 1 1 calc R U . . .
H44B H 0.6499 0.2802 0.9391 0.060 Uiso 1 1 calc R U . . .
H44C H 0.7239 0.2834 0.8937 0.060 Uiso 1 1 calc R U . . .
C45 C 0.79440(14) 0.13767(13) 0.91903(12) 0.0451(5) Uani 1 1 d . . . . .
H45A H 0.8067 0.1563 0.8749 0.068 Uiso 1 1 calc R U . . .
H45B H 0.7892 0.0817 0.9173 0.068 Uiso 1 1 calc R U . . .
H45C H 0.8457 0.1528 0.9608 0.068 Uiso 1 1 calc R U . . .
C46 C 0.69257(17) 0.14194(13) 0.99749(11) 0.0482(5) Uani 1 1 d . . . . .
H46A H 0.7455 0.1594 1.0370 0.072 Uiso 1 1 calc R U . . .
H46B H 0.6914 0.0858 0.9964 0.072 Uiso 1 1 calc R U . . .
H46C H 0.6345 0.1611 1.0049 0.072 Uiso 1 1 calc R U . . .
H1A H 0.762(2) 0.2266(18) 0.8135(17) 0.012(8) Uiso 0.5 1 d . . P . .
H1B H 0.670(2) 0.2265(18) 0.6954(16) 0.010(7) Uiso 0.5 1 d . . P . .

loop_
_atom_site_aniso_label
_atom_site_aniso_U_11
_atom_site_aniso_U_22
_atom_site_aniso_U_33
_atom_site_aniso_U_23
_atom_site_aniso_U_13
_atom_site_aniso_U_12
P1 0.0283(2) 0.0231(2) 0.0371(3) 0.00301(17) 0.01345(18) -0.00073(17)
N1 0.0242(7) 0.0233(7) 0.0286(7) 0.0007(6) 0.0106(6) -0.0001(6)
N2 0.0230(7) 0.0232(7) 0.0288(7) 0.0012(6) 0.0079(6) 0.0006(6)
C1 0.0209(8) 0.0252(8) 0.0205(7) 0.0020(6) 0.0027(6) 0.0019(6)
C2 0.0294(9) 0.0251(9) 0.0359(9) 0.0008(7) 0.0132(7) -0.0038(7)
C3 0.0289(9) 0.0226(8) 0.0313(8) 0.0002(7) 0.0078(7) -0.0031(7)
C4 0.0276(9) 0.0249(9) 0.0433(10) 0.0024(7) 0.0159(8) -0.0005(7)
C5 0.0244(8) 0.0227(8) 0.0290(8) 0.0023(7) 0.0105(7) -0.0008(6)
C6 0.0342(10) 0.0357(10) 0.0306(9) 0.0052(8) 0.0104(7) 0.0069(8)
C7 0.0405(11) 0.0424(11) 0.0460(11) 0.0119(9) 0.0135(9) 0.0167(9)
C8 0.0492(12) 0.0340(10) 0.0586(13) -0.0021(9) 0.0258(10) 0.0115(9)
C9 0.0466(12) 0.0424(11) 0.0407(11) -0.0123(9) 0.0173(9) -0.0005(9)
C10 0.0303(9) 0.0322(9) 0.0315(9) -0.0027(7) 0.0109(7) -0.0026(7)
C11 0.0481(13) 0.0664(15) 0.0305(10) -0.0013(10) -0.0009(9) 0.0220(11)
C12 0.118(3) 0.106(3) 0.0389(13) 0.0055(15) -0.0003(15) -0.056(2)
C13 0.144(4) 0.093(3) 0.072(2) -0.0311(18) 0.037(2) -0.070(3)
C14 0.0352(10) 0.0503(12) 0.0303(9) -0.0052(9) 0.0025(8) 0.0009(9)
C15 0.0686(16) 0.0439(13) 0.0556(14) 0.0121(11) -0.0172(12) -0.0111(12)
C16 0.0597(14) 0.0627(15) 0.0341(11) 0.0017(10) 0.0002(10) -0.0232(12)
C17 0.0224(8) 0.0233(8) 0.0360(9) 0.0012(7) 0.0102(7) 0.0018(6)
C18 0.0308(9) 0.0319(9) 0.0367(9) 0.0035(8) 0.0132(8) 0.0045(7)
C19 0.0392(11) 0.0538(13) 0.0454(11) 0.0058(10) 0.0238(9) 0.0092(10)
C20 0.0318(10) 0.0586(14) 0.0620(14) 0.0055(11) 0.0238(10) 0.0101(10)
C21 0.0249(10) 0.0546(13) 0.0546(12) 0.0013(10) 0.0066(9) 0.0052(9)
C22 0.0264(9) 0.0333(10) 0.0394(10) -0.0019(8) 0.0049(8) 0.0024(7)
C23 0.0369(11) 0.0526(12) 0.0304(9) 0.0022(8) 0.0115(8) 0.0135(9)
C24 0.0594(14) 0.0523(13) 0.0368(11) 0.0069(10) 0.0135(10) 0.0128(11)
C25 0.0439(13) 0.097(2) 0.0411(12) 0.0070(13) 0.0053(10) -0.0164(13)
C26 0.0326(10) 0.0567(13) 0.0366(10) -0.0069(9) -0.0021(8) 0.0156(9)
C27 0.0776(18) 0.0443(13) 0.0550(14) -0.0060(11) -0.0165(13) 0.0016(13)
C28 0.0583(15) 0.0718(17) 0.0416(12) 0.0025(11) 0.0110(11) -0.0130(13)
C29 0.0264(8) 0.0217(8) 0.0321(9) 0.0019(7) 0.0107(7) 0.0012(7)
C30 0.0246(8) 0.0264(8) 0.0316(9) 0.0025(7) 0.0086(7) 0.0039(7)
C31 0.0239(8) 0.0302(9) 0.0332(9) -0.0004(7) 0.0055(7) -0.0014(7)
C32 0.0289(9) 0.0276(9) 0.0366(9) -0.0001(7) 0.0140(7) -0.0012(7)
C33 0.0353(10) 0.0305(9) 0.0286(8) 0.0028(7) 0.0112(7) -0.0017(8)
C34 0.0298(9) 0.0250(8) 0.0306(9) -0.0005(7) 0.0083(7) 0.0002(7)
C35 0.0285(9) 0.0340(10) 0.0310(9) 0.0065(7) 0.0044(7) 0.0025(7)
C36 0.0394(11) 0.0449(12) 0.0355(10) 0.0055(9) -0.0009(8) -0.0006(9)
C37 0.0392(11) 0.0366(11) 0.0394(10) 0.0117(8) 0.0065(8) 0.0064(8)
C38 0.0456(11) 0.0436(11) 0.0296(9) 0.0063(8) 0.0108(8) 0.0081(9)
C39 0.0331(10) 0.0374(10) 0.0416(10) 0.0023(8) 0.0165(8) -0.0078(8)
C40 0.0367(11) 0.0607(15) 0.0587(13) 0.0036(11) 0.0150(10) -0.0199(10)
C41 0.0612(15) 0.0555(14) 0.0643(15) -0.0022(12) 0.0404(12) -0.0133(12)
C42 0.0465(12) 0.0387(11) 0.0657(14) 0.0126(10) 0.0179(11) -0.0091(10)
C43 0.0364(10) 0.0311(10) 0.0298(9) 0.0007(7) 0.0059(8) -0.0046(8)
C44 0.0468(12) 0.0341(10) 0.0358(10) -0.0063(8) 0.0080(9) -0.0068(9)
C45 0.0341(11) 0.0472(12) 0.0465(11) -0.0025(10) -0.0004(9) 0.0013(9)
C46 0.0569(13) 0.0497(13) 0.0317(10) 0.0035(9) 0.0025(9) -0.0148(11)

loop_
_atom_type_symbol
_atom_type_description
_atom_type_scat_dispersion_real
_atom_type_scat_dispersion_imag
_atom_type_scat_source
C C 0.0181 0.0091 'International Tables Vol C Tables 4.2.6.8 and 6.1.1.4'
H H 0.0000 0.0000 'International Tables Vol C Tables 4.2.6.8 and 6.1.1.4'
N N 0.0311 0.0180 'International Tables Vol C Tables 4.2.6.8 and 6.1.1.4'
P P 0.2955 0.4335 'International Tables Vol C Tables 4.2.6.8 and 6.1.1.4'

loop_
_geom_angle_atom_site_label_1
_geom_angle_atom_site_label_2
_geom_angle_atom_site_label_3
_geom_angle
_geom_angle_site_symmetry_1
_geom_angle_site_symmetry_3
_geom_angle_publ_flag
C4 P1 C29 105.12(8) . . ?
C4 P1 H1A 106.6(14) . . ?
C29 P1 H1A 101.2(14) . . ?
C4 P1 H1B 106.5(15) . . ?
C29 P1 H1B 102.4(15) . . ?
H1A P1 H1B 132(2) . . ?
C1 N1 C2 109.73(14) . . ?
C1 N1 C5 125.56(14) . . ?
C2 N1 C5 124.71(14) . . ?
C1 N2 C3 110.14(14) . . ?
C1 N2 C17 124.78(14) . . ?
C3 N2 C17 124.71(14) . . ?
C4 C1 N2 126.03(15) . . ?
C4 C1 N1 129.97(16) . . ?
N2 C1 N1 104.01(14) . . ?
C3 C2 N1 108.31(15) . . ?
C3 C2 H2 125.8 . . ?
N1 C2 H2 125.8 . . ?
C2 C3 N2 107.78(15) . . ?
C2 C3 H3 126.1 . . ?
N2 C3 H3 126.1 . . ?
C1 C4 P1 126.51(14) . . ?
C1 C4 H4 116.7 . . ?
P1 C4 H4 116.7 . . ?
C6 C5 C10 121.75(16) . . ?
C6 C5 N1 119.11(15) . . ?
C10 C5 N1 119.14(15) . . ?
C7 C6 C5 117.93(17) . . ?
C7 C6 C11 120.78(18) . . ?
C5 C6 C11 121.30(17) . . ?
C8 C7 C6 121.00(19) . . ?
C8 C7 H7 119.5 . . ?
C6 C7 H7 119.5 . . ?
C7 C8 C9 120.48(19) . . ?
C7 C8 H8 119.8 . . ?
C9 C8 H8 119.8 . . ?
C8 C9 C10 120.95(18) . . ?
C8 C9 H9 119.5 . . ?
C10 C9 H9 119.5 . . ?
C9 C10 C5 117.79(17) . . ?
C9 C10 C14 120.97(17) . . ?
C5 C10 C14 121.24(16) . . ?
C13 C11 C6 112.3(2) . . ?
C13 C11 C12 109.3(2) . . ?
C6 C11 C12 110.9(2) . . ?
C13 C11 H11 108.0 . . ?
C6 C11 H11 108.0 . . ?
C12 C11 H11 108.0 . . ?
C11 C12 H12A 109.5 . . ?
C11 C12 H12B 109.5 . . ?
H12A C12 H12B 109.5 . . ?
C11 C12 H12C 109.5 . . ?
H12A C12 H12C 109.5 . . ?
H12B C12 H12C 109.5 . . ?
C11 C13 H13A 109.5 . . ?
C11 C13 H13B 109.5 . . ?
H13A C13 H13B 109.5 . . ?
C11 C13 H13C 109.5 . . ?
H13A C13 H13C 109.5 . . ?
H13B C13 H13C 109.5 . . ?
C10 C14 C16 113.73(19) . . ?
C10 C14 C15 109.59(17) . . ?
C16 C14 C15 108.97(18) . . ?
C10 C14 H14 108.1 . . ?
C16 C14 H14 108.1 . . ?
C15 C14 H14 108.1 . . ?
C14 C15 H15A 109.5 . . ?
C14 C15 H15B 109.5 . . ?
H15A C15 H15B 109.5 . . ?
C14 C15 H15C 109.5 . . ?
H15A C15 H15C 109.5 . . ?
H15B C15 H15C 109.5 . . ?
C14 C16 H16A 109.5 . . ?
C14 C16 H16B 109.5 . . ?
H16A C16 H16B 109.5 . . ?
C14 C16 H16C 109.5 . . ?
H16A C16 H16C 109.5 . . ?
H16B C16 H16C 109.5 . . ?
C22 C17 C18 122.17(16) . . ?
C22 C17 N2 118.58(16) . . ?
C18 C17 N2 119.23(15) . . ?
C19 C18 C17 117.72(17) . . ?
C19 C18 C23 120.92(17) . . ?
C17 C18 C23 121.33(16) . . ?
C20 C19 C18 120.96(19) . . ?
C20 C19 H19 119.5 . . ?
C18 C19 H19 119.5 . . ?
C21 C20 C19 120.33(19) . . ?
C21 C20 H20 119.8 . . ?
C19 C20 H20 119.8 . . ?
C20 C21 C22 121.09(19) . . ?
C20 C21 H21 119.5 . . ?
C22 C21 H21 119.5 . . ?
C21 C22 C17 117.69(18) . . ?
C21 C22 C26 120.31(17) . . ?
C17 C22 C26 121.98(17) . . ?
C25 C23 C18 110.83(18) . . ?
C25 C23 C24 109.62(18) . . ?
C18 C23 C24 113.09(17) . . ?
C25 C23 H23 107.7 . . ?
C18 C23 H23 107.7 . . ?
C24 C23 H23 107.7 . . ?
C23 C24 H24A 109.5 . . ?
C23 C24 H24B 109.5 . . ?
H24A C24 H24B 109.5 . . ?
C23 C24 H24C 109.5 . . ?
H24A C24 H24C 109.5 . . ?
H24B C24 H24C 109.5 . . ?
C23 C25 H25A 109.5 . . ?
C23 C25 H25B 109.5 . . ?
H25A C25 H25B 109.5 . . ?
C23 C25 H25C 109.5 . . ?
H25A C25 H25C 109.5 . . ?
H25B C25 H25C 109.5 . . ?
C22 C26 C28 110.48(18) . . ?
C22 C26 C27 112.3(2) . . ?
C28 C26 C27 110.00(18) . . ?
C22 C26 H26 108.0 . . ?
C28 C26 H26 108.0 . . ?
C27 C26 H26 108.0 . . ?
C26 C27 H27A 109.5 . . ?
C26 C27 H27B 109.5 . . ?
H27A C27 H27B 109.5 . . ?
C26 C27 H27C 109.5 . . ?
H27A C27 H27C 109.5 . . ?
H27B C27 H27C 109.5 . . ?
C26 C28 H28A 109.5 . . ?
C26 C28 H28B 109.5 . . ?
H28A C28 H28B 109.5 . . ?
C26 C28 H28C 109.5 . . ?
H28A C28 H28C 109.5 . . ?
H28B C28 H28C 109.5 . . ?
C30 C29 C34 118.23(15) . . ?
C30 C29 P1 120.42(13) . . ?
C34 C29 P1 121.00(13) . . ?
C31 C30 C29 118.81(15) . . ?
C31 C30 C35 115.24(15) . . ?
C29 C30 C35 125.89(15) . . ?
C32 C31 C30 123.55(16) . . ?
C32 C31 H31 118.2 . . ?
C30 C31 H31 118.2 . . ?
C31 C32 C33 116.98(16) . . ?
C31 C32 C39 122.71(16) . . ?
C33 C32 C39 120.30(16) . . ?
C32 C33 C34 123.71(16) . . ?
C32 C33 H33 118.1 . . ?
C34 C33 H33 118.1 . . ?
C33 C34 C29 118.70(16) . . ?
C33 C34 C43 115.54(15) . . ?
C29 C34 C43 125.74(15) . . ?
C37 C35 C38 112.68(16) . . ?
C37 C35 C36 104.21(15) . . ?
C38 C35 C36 104.84(16) . . ?
C37 C35 C30 112.38(15) . . ?
C38 C35 C30 109.85(14) . . ?
C36 C35 C30 112.55(15) . . ?
C35 C36 H36A 109.5 . . ?
C35 C36 H36B 109.5 . . ?
H36A C36 H36B 109.5 . . ?
C35 C36 H36C 109.5 . . ?
H36A C36 H36C 109.5 . . ?
H36B C36 H36C 109.5 . . ?
C35 C37 H37A 109.5 . . ?
C35 C37 H37B 109.5 . . ?
H37A C37 H37B 109.5 . . ?
C35 C37 H37C 109.5 . . ?
H37A C37 H37C 109.5 . . ?
H37B C37 H37C 109.5 . . ?
C35 C38 H38A 109.5 . . ?
C35 C38 H38B 109.5 . . ?
H38A C38 H38B 109.5 . . ?
C35 C38 H38C 109.5 . . ?
H38A C38 H38C 109.5 . . ?
H38B C38 H38C 109.5 . . ?
C40 C39 C42 108.30(19) . . ?
C40 C39 C32 112.37(16) . . ?
C42 C39 C32 109.48(16) . . ?
C40 C39 C41 107.65(18) . . ?
C42 C39 C41 110.20(18) . . ?
C32 C39 C41 108.82(17) . . ?
C39 C40 H40A 109.5 . . ?
C39 C40 H40B 109.5 . . ?
H40A C40 H40B 109.5 . . ?
C39 C40 H40C 109.5 . . ?
H40A C40 H40C 109.5 . . ?
H40B C40 H40C 109.5 . . ?
C39 C41 H41A 109.5 . . ?
C39 C41 H41B 109.5 . . ?
H41A C41 H41B 109.5 . . ?
C39 C41 H41C 109.5 . . ?
H41A C41 H41C 109.5 . . ?
H41B C41 H41C 109.5 . . ?
C39 C42 H42A 109.5 . . ?
C39 C42 H42B 109.5 . . ?
H42A C42 H42B 109.5 . . ?
C39 C42 H42C 109.5 . . ?
H42A C42 H42C 109.5 . . ?
H42B C42 H42C 109.5 . . ?
C44 C43 C46 104.68(16) . . ?
C44 C43 C45 111.85(17) . . ?
C46 C43 C45 104.76(17) . . ?
C44 C43 C34 112.26(15) . . ?
C46 C43 C34 112.29(16) . . ?
C45 C43 C34 110.63(15) . . ?
C43 C44 H44A 109.5 . . ?
C43 C44 H44B 109.5 . . ?
H44A C44 H44B 109.5 . . ?
C43 C44 H44C 109.5 . . ?
H44A C44 H44C 109.5 . . ?
H44B C44 H44C 109.5 . . ?
C43 C45 H45A 109.5 . . ?
C43 C45 H45B 109.5 . . ?
H45A C45 H45B 109.5 . . ?
C43 C45 H45C 109.5 . . ?
H45A C45 H45C 109.5 . . ?
H45B C45 H45C 109.5 . . ?
C43 C46 H46A 109.5 . . ?
C43 C46 H46B 109.5 . . ?
H46A C46 H46B 109.5 . . ?
C43 C46 H46C 109.5 . . ?
H46A C46 H46C 109.5 . . ?
H46B C46 H46C 109.5 . . ?

loop_
_geom_bond_atom_site_label_1
_geom_bond_atom_site_label_2
_geom_bond_distance
_geom_bond_site_symmetry_2
_geom_bond_publ_flag
P1 C4 1.8013(18) . ?
P1 C29 1.8679(17) . ?
P1 H1A 1.28(3) . ?
P1 H1B 1.24(3) . ?
N1 C1 1.392(2) . ?
N1 C2 1.402(2) . ?
N1 C5 1.434(2) . ?
N2 C1 1.392(2) . ?
N2 C3 1.400(2) . ?
N2 C17 1.435(2) . ?
C1 C4 1.360(2) . ?
C2 C3 1.326(3) . ?
C2 H2 0.9500 . ?
C3 H3 0.9500 . ?
C4 H4 0.9500 . ?
C5 C6 1.398(2) . ?
C5 C10 1.402(2) . ?
C6 C7 1.393(3) . ?
C6 C11 1.516(3) . ?
C7 C8 1.372(3) . ?
C7 H7 0.9500 . ?
C8 C9 1.377(3) . ?
C8 H8 0.9500 . ?
C9 C10 1.393(3) . ?
C9 H9 0.9500 . ?
C10 C14 1.515(3) . ?
C11 C13 1.463(4) . ?
C11 C12 1.543(4) . ?
C11 H11 1.0000 . ?
C12 H12A 0.9800 . ?
C12 H12B 0.9800 . ?
C12 H12C 0.9800 . ?
C13 H13A 0.9800 . ?
C13 H13B 0.9800 . ?
C13 H13C 0.9800 . ?
C14 C16 1.527(3) . ?
C14 C15 1.529(3) . ?
C14 H14 1.0000 . ?
C15 H15A 0.9800 . ?
C15 H15B 0.9800 . ?
C15 H15C 0.9800 . ?
C16 H16A 0.9800 . ?
C16 H16B 0.9800 . ?
C16 H16C 0.9800 . ?
C17 C22 1.398(2) . ?
C17 C18 1.399(3) . ?
C18 C19 1.394(3) . ?
C18 C23 1.518(3) . ?
C19 C20 1.379(3) . ?
C19 H19 0.9500 . ?
C20 C21 1.377(3) . ?
C20 H20 0.9500 . ?
C21 C22 1.394(3) . ?
C21 H21 0.9500 . ?
C22 C26 1.517(3) . ?
C23 C25 1.514(3) . ?
C23 C24 1.532(3) . ?
C23 H23 1.0000 . ?
C24 H24A 0.9800 . ?
C24 H24B 0.9800 . ?
C24 H24C 0.9800 . ?
C25 H25A 0.9800 . ?
C25 H25B 0.9800 . ?
C25 H25C 0.9800 . ?
C26 C28 1.524(3) . ?
C26 C27 1.527(3) . ?
C26 H26 1.0000 . ?
C27 H27A 0.9800 . ?
C27 H27B 0.9800 . ?
C27 H27C 0.9800 . ?
C28 H28A 0.9800 . ?
C28 H28B 0.9800 . ?
C28 H28C 0.9800 . ?
C29 C30 1.432(2) . ?
C29 C34 1.435(2) . ?
C30 C31 1.400(2) . ?
C30 C35 1.560(2) . ?
C31 C32 1.377(3) . ?
C31 H31 0.9500 . ?
C32 C33 1.388(3) . ?
C32 C39 1.533(2) . ?
C33 C34 1.392(3) . ?
C33 H33 0.9500 . ?
C34 C43 1.561(2) . ?
C35 C37 1.541(3) . ?
C35 C38 1.542(3) . ?
C35 C36 1.543(3) . ?
C36 H36A 0.9800 . ?
C36 H36B 0.9800 . ?
C36 H36C 0.9800 . ?
C37 H37A 0.9800 . ?
C37 H37B 0.9800 . ?
C37 H37C 0.9800 . ?
C38 H38A 0.9800 . ?
C38 H38B 0.9800 . ?
C38 H38C 0.9800 . ?
C39 C40 1.529(3) . ?
C39 C42 1.530(3) . ?
C39 C41 1.537(3) . ?
C40 H40A 0.9800 . ?
C40 H40B 0.9800 . ?
C40 H40C 0.9800 . ?
C41 H41A 0.9800 . ?
C41 H41B 0.9800 . ?
C41 H41C 0.9800 . ?
C42 H42A 0.9800 . ?
C42 H42B 0.9800 . ?
C42 H42C 0.9800 . ?
C43 C44 1.538(3) . ?
C43 C46 1.542(3) . ?
C43 C45 1.543(3) . ?
C44 H44A 0.9800 . ?
C44 H44B 0.9800 . ?
C44 H44C 0.9800 . ?
C45 H45A 0.9800 . ?
C45 H45B 0.9800 . ?
C45 H45C 0.9800 . ?
C46 H46A 0.9800 . ?
C46 H46B 0.9800 . ?
C46 H46C 0.9800 . ?

loop_
_geom_torsion_atom_site_label_1
_geom_torsion_atom_site_label_2
_geom_torsion_atom_site_label_3
_geom_torsion_atom_site_label_4
_geom_torsion
_geom_torsion_site_symmetry_1
_geom_torsion_site_symmetry_2
_geom_torsion_site_symmetry_3
_geom_torsion_site_symmetry_4
_geom_torsion_publ_flag
C3 N2 C1 C4 -178.28(16) . . . . ?
C17 N2 C1 C4 -5.0(3) . . . . ?
C3 N2 C1 N1 1.76(17) . . . . ?
C17 N2 C1 N1 175.06(14) . . . . ?
C2 N1 C1 C4 178.83(17) . . . . ?
C5 N1 C1 C4 -1.7(3) . . . . ?
C2 N1 C1 N2 -1.21(17) . . . . ?
C5 N1 C1 N2 178.26(14) . . . . ?
C1 N1 C2 C3 0.2(2) . . . . ?
C5 N1 C2 C3 -179.26(15) . . . . ?
N1 C2 C3 N2 0.89(19) . . . . ?
C1 N2 C3 C2 -1.71(19) . . . . ?
C17 N2 C3 C2 -175.01(15) . . . . ?
N2 C1 C4 P1 -175.95(13) . . . . ?
N1 C1 C4 P1 4.0(3) . . . . ?
C29 P1 C4 C1 176.76(16) . . . . ?
C1 N1 C5 C6 -94.6(2) . . . . ?
C2 N1 C5 C6 84.8(2) . . . . ?
C1 N1 C5 C10 85.9(2) . . . . ?
C2 N1 C5 C10 -94.7(2) . . . . ?
C10 C5 C6 C7 -2.7(3) . . . . ?
N1 C5 C6 C7 177.82(17) . . . . ?
C10 C5 C6 C11 177.51(19) . . . . ?
N1 C5 C6 C11 -2.0(3) . . . . ?
C5 C6 C7 C8 -0.2(3) . . . . ?
C11 C6 C7 C8 179.7(2) . . . . ?
C6 C7 C8 C9 2.2(3) . . . . ?
C7 C8 C9 C10 -1.5(3) . . . . ?
C8 C9 C10 C5 -1.3(3) . . . . ?
C8 C9 C10 C14 177.7(2) . . . . ?
C6 C5 C10 C9 3.4(3) . . . . ?
N1 C5 C10 C9 -177.13(16) . . . . ?
C6 C5 C10 C14 -175.60(17) . . . . ?
N1 C5 C10 C14 3.9(3) . . . . ?
C7 C6 C11 C13 73.3(3) . . . . ?
C5 C6 C11 C13 -106.9(3) . . . . ?
C7 C6 C11 C12 -49.4(3) . . . . ?
C5 C6 C11 C12 130.4(2) . . . . ?
C9 C10 C14 C16 32.5(3) . . . . ?
C5 C10 C14 C16 -148.58(18) . . . . ?
C9 C10 C14 C15 -89.7(2) . . . . ?
C5 C10 C14 C15 89.2(2) . . . . ?
C1 N2 C17 C22 -89.1(2) . . . . ?
C3 N2 C17 C22 83.3(2) . . . . ?
C1 N2 C17 C18 92.0(2) . . . . ?
C3 N2 C17 C18 -95.7(2) . . . . ?
C22 C17 C18 C19 -1.6(3) . . . . ?
N2 C17 C18 C19 177.36(17) . . . . ?
C22 C17 C18 C23 -179.78(18) . . . . ?
N2 C17 C18 C23 -0.8(3) . . . . ?
C17 C18 C19 C20 0.3(3) . . . . ?
C23 C18 C19 C20 178.5(2) . . . . ?
C18 C19 C20 C21 0.8(4) . . . . ?
C19 C20 C21 C22 -0.8(4) . . . . ?
C20 C21 C22 C17 -0.4(3) . . . . ?
C20 C21 C22 C26 -178.9(2) . . . . ?
C18 C17 C22 C21 1.6(3) . . . . ?
N2 C17 C22 C21 -177.30(17) . . . . ?
C18 C17 C22 C26 -179.89(18) . . . . ?
N2 C17 C22 C26 1.2(3) . . . . ?
C19 C18 C23 C25 -91.8(2) . . . . ?
C17 C18 C23 C25 86.3(2) . . . . ?
C19 C18 C23 C24 31.7(3) . . . . ?
C17 C18 C23 C24 -150.14(19) . . . . ?
C21 C22 C26 C28 73.5(3) . . . . ?
C17 C22 C26 C28 -104.9(2) . . . . ?
C21 C22 C26 C27 -49.7(3) . . . . ?
C17 C22 C26 C27 131.9(2) . . . . ?
C4 P1 C29 C30 94.81(15) . . . . ?
C4 P1 C29 C34 -92.12(15) . . . . ?
C34 C29 C30 C31 0.9(2) . . . . ?
P1 C29 C30 C31 174.21(13) . . . . ?
C34 C29 C30 C35 -176.19(16) . . . . ?
P1 C29 C30 C35 -2.9(2) . . . . ?
C29 C30 C31 C32 -1.0(3) . . . . ?
C35 C30 C31 C32 176.41(17) . . . . ?
C30 C31 C32 C33 0.3(3) . . . . ?
C30 C31 C32 C39 -179.68(17) . . . . ?
C31 C32 C33 C34 0.4(3) . . . . ?
C39 C32 C33 C34 -179.55(17) . . . . ?
C32 C33 C34 C29 -0.5(3) . . . . ?
C32 C33 C34 C43 -179.30(17) . . . . ?
C30 C29 C34 C33 -0.2(2) . . . . ?
P1 C29 C34 C33 -173.46(13) . . . . ?
C30 C29 C34 C43 178.45(16) . . . . ?
P1 C29 C34 C43 5.2(2) . . . . ?
C31 C30 C35 C37 126.65(18) . . . . ?
C29 C30 C35 C37 -56.1(2) . . . . ?
C31 C30 C35 C38 -107.05(18) . . . . ?
C29 C30 C35 C38 70.2(2) . . . . ?
C31 C30 C35 C36 9.4(2) . . . . ?
C29 C30 C35 C36 -173.40(17) . . . . ?
C31 C32 C39 C40 -1.1(3) . . . . ?
C33 C32 C39 C40 178.89(18) . . . . ?
C31 C32 C39 C42 119.3(2) . . . . ?
C33 C32 C39 C42 -60.7(2) . . . . ?
C31 C32 C39 C41 -120.2(2) . . . . ?
C33 C32 C39 C41 59.8(2) . . . . ?
C33 C34 C43 C44 -126.59(18) . . . . ?
C29 C34 C43 C44 54.7(2) . . . . ?
C33 C34 C43 C46 -9.0(2) . . . . ?
C29 C34 C43 C46 172.31(18) . . . . ?
C33 C34 C43 C45 107.69(19) . . . . ?
C29 C34 C43 C45 -71.0(2) . . . . ?
